data_4064895
loop_
_publ_author_name
'Gao, Wei'
'Song, Li-Cheng'
'Yin, Bang-Shao'
'Zan, Hui-Ning'
'Wang, De-Fu'
'Song, Hai-Bin'

_publ_section_title
;
 Synthesis and Characterization of Single, Double, and Triple Butterfly
 [2Fe2E] (E = Se, S) Cluster Complexes Related to the Active Site of
 [FeFe]-Hydrogenases
;
_journal_issue 15
_journal_name_full Organometallics
_journal_page_first 4097
_journal_paper_doi 10.1021/om200395g
_journal_volume 30
_journal_year 2011
_chemical_formula_sum 'C11 H9 Fe2 N O7 Se2'
_chemical_formula_weight 536.81
_chemical_name_systematic
; 
 ? 
;
_space_group_IT_number 14
_symmetry_cell_setting monoclinic
_symmetry_space_group_name_Hall '-P 2yn'
_symmetry_space_group_name_H-M 'P 1 21/n 1'
_atom_sites_solution_hydrogens geom
_atom_sites_solution_primary direct
_atom_sites_solution_secondary difmap
_audit_creation_method SHELXL-97
_cell_angle_alpha 90.00
_cell_angle_beta 100.32(3)
_cell_angle_gamma 90.00
_cell_formula_units_Z 4
_cell_length_a 7.5643(15)
_cell_length_b 19.010(4)
_cell_length_c 11.258(2)
_cell_measurement_reflns_used 4952
_cell_measurement_temperature 113(2)
_cell_measurement_theta_max 27.880
_cell_measurement_theta_min 2.128
_cell_volume 1592.7(6)
_computing_cell_refinement crystalclear
_computing_data_collection 'crystalclear(Rigaku/MSC Inc., 2005)'
_computing_data_reduction crystalclear
_computing_molecular_graphics 'Bruker SHELXTL'
_computing_publication_material 'Bruker SHELXTL'
_computing_structure_refinement 'SHELXL-97 (Sheldrick, 1997)'
_computing_structure_solution 'SHELXS-97 (Sheldrick, 1990)'
_diffrn_ambient_temperature 113(2)
_diffrn_detector_area_resol_mean 7.31
_diffrn_measured_fraction_theta_full 0.997
_diffrn_measured_fraction_theta_max 0.997
_diffrn_measurement_device_type 'rigaku saturn CCD area detector'
_diffrn_measurement_method '\w and \f scans'
_diffrn_radiation_monochromator confocal
_diffrn_radiation_source 'rotating anode'
_diffrn_radiation_type MoK\a
_diffrn_radiation_wavelength 0.71073
_diffrn_reflns_av_R_equivalents 0.0443
_diffrn_reflns_av_sigmaI/netI 0.0423
_diffrn_reflns_limit_h_max 8
_diffrn_reflns_limit_h_min -6
_diffrn_reflns_limit_k_max 22
_diffrn_reflns_limit_k_min -22
_diffrn_reflns_limit_l_max 11
_diffrn_reflns_limit_l_min -13
_diffrn_reflns_number 10580
_diffrn_reflns_theta_full 25.02
_diffrn_reflns_theta_max 25.02
_diffrn_reflns_theta_min 2.13
_diffrn_standards_decay_% 0
_diffrn_standards_interval_count 0
_diffrn_standards_interval_time 0
_diffrn_standards_number 0
_exptl_absorpt_coefficient_mu 6.424
_exptl_absorpt_correction_T_max 0.5659
_exptl_absorpt_correction_T_min 0.2488
_exptl_absorpt_correction_type multi-scan
_exptl_absorpt_process_details crystalclear
_exptl_crystal_density_diffrn 2.239
_exptl_crystal_density_method 'not measured'
_exptl_crystal_F_000 1032
_exptl_crystal_size_max 0.30
_exptl_crystal_size_mid 0.18
_exptl_crystal_size_min 0.10
_refine_diff_density_max 0.609
_refine_diff_density_min -0.659
_refine_diff_density_rms 0.113
_refine_ls_extinction_method none
_refine_ls_goodness_of_fit_ref 0.971
_refine_ls_hydrogen_treatment constr
_refine_ls_matrix_type full
_refine_ls_number_parameters 209
_refine_ls_number_reflns 2795
_refine_ls_number_restraints 0
_refine_ls_restrained_S_all 0.971
_refine_ls_R_factor_all 0.0292
_refine_ls_R_factor_gt 0.0241
_refine_ls_shift/su_max 0.001
_refine_ls_shift/su_mean 0.000
_refine_ls_structure_factor_coef Fsqd
_refine_ls_weighting_details 'calc w=1/[\s^2^(Fo^2^)+(0.0271P)^2^+0.0000P] where P=(Fo^2^+2Fc^2^)/3'
_refine_ls_weighting_scheme calc
_refine_ls_wR_factor_gt 0.0531
_refine_ls_wR_factor_ref 0.0544
_reflns_number_gt 2305
_reflns_number_total 2795
_reflns_threshold_expression >2sigma(I)
_cod_data_source_file om200395g_si_002.cif
_cod_data_source_block Comp7
_cod_depositor_comments
;
The following automatic conversions were performed:

'_symmetry_cell_setting' value 'Monoclinic' changed to 'monoclinic'
according to /home/saulius/struct/CIF-dictionaries/cif_core.dic
dictionary named 'cif_core.dic' version 2.4.1 from
2010-06-29.

'_exptl_absorpt_correction_type' value 'MULTI-SCAN'
changed to 'multi-scan' according to
/home/saulius/struct/CIF-dictionaries/cif_core.dic dictionary named
'cif_core.dic' version 2.4.1 from
2010-06-29.

'_refine_ls_hydrogen_treatment' value 'CONSTR' changed
to 'constr' according to
/home/saulius/struct/CIF-dictionaries/cif_core.dic dictionary named
'cif_core.dic' version 2.4.1 from 2010-06-29.

Automatic conversion script
Id: cif_fix_values 1715 2011-07-08 13:25:40Z adriana 
;
_cod_original_sg_symbol_H-M P2(1)/n
_cod_database_code 4064895

loop_
_symmetry_equiv_pos_as_xyz
'x, y, z'
'-x+1/2, y+1/2, -z+1/2'
'-x, -y, -z'
'x-1/2, -y-1/2, z-1/2'

loop_
_atom_site_label
_atom_site_type_symbol
_atom_site_fract_x
_atom_site_fract_y
_atom_site_fract_z
_atom_site_U_iso_or_equiv
_atom_site_adp_type
_atom_site_occupancy
_atom_site_symmetry_multiplicity
_atom_site_calc_flag
_atom_site_refinement_flags
Se1 Se -0.02255(4) 0.070355(16) 0.62756(2) 0.01388(9) Uani 1 1 d .
Se2 Se 0.21202(4) 0.198020(17) 0.77386(3) 0.01591(9) Uani 1 1 d .
Fe1 Fe -0.02445(6) 0.12544(2) 0.81723(3) 0.01326(11) Uani 1 1 d .
Fe2 Fe 0.25897(6) 0.07432(2) 0.76125(3) 0.01345(12) Uani 1 1 d .
O1 O -0.3373(3) 0.21987(13) 0.76102(18) 0.0244(5) Uani 1 1 d .
O2 O -0.2000(3) 0.00056(13) 0.89460(18) 0.0273(6) Uani 1 1 d .
O3 O 0.1149(3) 0.16081(13) 1.07100(17) 0.0284(6) Uani 1 1 d .
O4 O 0.1851(3) -0.07325(13) 0.80771(19) 0.0267(6) Uani 1 1 d .
O5 O 0.5029(3) 0.09149(14) 0.99301(19) 0.0317(6) Uani 1 1 d .
O6 O 0.5287(3) 0.05469(13) 0.60567(18) 0.0253(5) Uani 1 1 d .
O7 O 0.4142(3) 0.20924(12) 0.49700(18) 0.0269(6) Uani 1 1 d .
N1 N 0.1252(3) 0.18837(14) 0.5124(2) 0.0206(6) Uani 1 1 d .
C1 C -0.2156(4) 0.18357(17) 0.7832(2) 0.0156(7) Uani 1 1 d .
C2 C -0.1322(4) 0.04919(18) 0.8629(2) 0.0180(7) Uani 1 1 d .
C3 C 0.0575(4) 0.14832(17) 0.9723(3) 0.0179(7) Uani 1 1 d .
C4 C 0.2168(4) -0.01622(19) 0.7901(2) 0.0185(7) Uani 1 1 d .
C5 C 0.4090(4) 0.08429(17) 0.9020(3) 0.0207(7) Uani 1 1 d .
C6 C 0.4230(4) 0.06390(16) 0.6647(3) 0.0158(7) Uani 1 1 d .
C7 C -0.0275(4) 0.14305(17) 0.4986(3) 0.0210(7) Uani 1 1 d .
H7A H -0.0384 0.1193 0.4214 0.025 Uiso 1 1 calc R
H7B H -0.1341 0.1718 0.4962 0.025 Uiso 1 1 calc R
C8 C 0.1390(5) 0.23912(18) 0.6089(2) 0.0264(8) Uani 1 1 d .
H8A H 0.0236 0.2622 0.6044 0.032 Uiso 1 1 calc R
H8B H 0.2259 0.2747 0.5968 0.032 Uiso 1 1 calc R
C9 C 0.2779(4) 0.17530(17) 0.4639(2) 0.0194(7) Uani 1 1 d .
C10 C 0.2643(4) 0.12047(17) 0.3659(3) 0.0185(7) Uani 1 1 d .
H10A H 0.1630 0.1313 0.3027 0.022 Uiso 1 1 calc R
H10B H 0.2428 0.0748 0.3991 0.022 Uiso 1 1 calc R
C11 C 0.4345(4) 0.11728(19) 0.3120(3) 0.0258(8) Uani 1 1 d .
H11A H 0.4605 0.1632 0.2841 0.039 Uiso 1 1 calc R
H11B H 0.4176 0.0849 0.2455 0.039 Uiso 1 1 calc R
H11C H 0.5327 0.1018 0.3725 0.039 Uiso 1 1 calc R

loop_
_atom_site_aniso_label
_atom_site_aniso_U_11
_atom_site_aniso_U_22
_atom_site_aniso_U_33
_atom_site_aniso_U_23
_atom_site_aniso_U_13
_atom_site_aniso_U_12
Se1 0.01356(17) 0.01561(19) 0.01215(16) -0.00181(12) 0.00142(12) -0.00120(13)
Se2 0.01877(18) 0.01400(19) 0.01504(16) -0.00266(12) 0.00323(13) -0.00231(13)
Fe1 0.0141(2) 0.0141(3) 0.0117(2) -0.00023(17) 0.00273(18) 0.00123(19)
Fe2 0.0124(2) 0.0150(3) 0.0126(2) -0.00146(17) 0.00135(18) 0.00032(18)
O1 0.0182(12) 0.0223(14) 0.0304(13) -0.0032(10) -0.0015(10) 0.0052(11)
O2 0.0311(14) 0.0229(15) 0.0298(13) 0.0049(11) 0.0105(11) -0.0042(11)
O3 0.0408(15) 0.0288(16) 0.0126(12) -0.0012(10) -0.0036(11) 0.0080(12)
O4 0.0254(13) 0.0193(15) 0.0334(13) 0.0061(11) -0.0002(11) -0.0007(11)
O5 0.0257(14) 0.0448(17) 0.0195(12) -0.0070(11) -0.0097(11) 0.0051(12)
O6 0.0193(12) 0.0353(16) 0.0226(12) -0.0016(10) 0.0072(10) 0.0009(11)
O7 0.0338(14) 0.0238(15) 0.0222(12) -0.0001(10) 0.0024(10) -0.0125(12)
N1 0.0307(16) 0.0175(16) 0.0144(13) 0.0003(11) 0.0062(12) -0.0038(12)
C1 0.0196(18) 0.0170(19) 0.0103(14) -0.0028(12) 0.0029(13) -0.0044(15)
C2 0.0171(17) 0.024(2) 0.0137(15) -0.0042(14) 0.0040(13) 0.0029(15)
C3 0.0189(17) 0.0128(18) 0.0231(18) 0.0020(14) 0.0070(14) 0.0051(14)
C4 0.0139(17) 0.025(2) 0.0153(16) -0.0010(14) 0.0002(13) 0.0027(15)
C5 0.0186(18) 0.019(2) 0.0261(18) -0.0028(14) 0.0084(15) 0.0021(14)
C6 0.0144(17) 0.0137(18) 0.0176(16) 0.0007(13) -0.0020(14) -0.0009(13)
C7 0.0244(18) 0.025(2) 0.0135(15) 0.0060(13) 0.0024(14) 0.0018(15)
C8 0.043(2) 0.020(2) 0.0184(16) 0.0022(14) 0.0118(15) -0.0006(17)
C9 0.0268(19) 0.0175(19) 0.0131(15) 0.0047(13) 0.0017(14) -0.0025(15)
C10 0.0279(19) 0.0131(18) 0.0143(15) 0.0010(12) 0.0036(14) -0.0070(14)
C11 0.030(2) 0.028(2) 0.0206(17) -0.0021(14) 0.0082(15) -0.0029(16)

loop_
_atom_type_symbol
_atom_type_description
_atom_type_scat_dispersion_real
_atom_type_scat_dispersion_imag
_atom_type_scat_source
C C 0.0033 0.0016 'International Tables Vol C Tables 4.2.6.8 and 6.1.1.4'
H H 0.0000 0.0000 'International Tables Vol C Tables 4.2.6.8 and 6.1.1.4'
N N 0.0061 0.0033 'International Tables Vol C Tables 4.2.6.8 and 6.1.1.4'
O O 0.0106 0.0060 'International Tables Vol C Tables 4.2.6.8 and 6.1.1.4'
Fe Fe 0.3463 0.8444 'International Tables Vol C Tables 4.2.6.8 and 6.1.1.4'
Se Se -0.0929 2.2259 'International Tables Vol C Tables 4.2.6.8 and 6.1.1.4'

loop_
_geom_angle_atom_site_label_1
_geom_angle_atom_site_label_2
_geom_angle_atom_site_label_3
_geom_angle
C7 Se1 Fe2 109.61(9)
C7 Se1 Fe1 110.17(10)
Fe2 Se1 Fe1 64.35(3)
C8 Se2 Fe1 108.94(10)
C8 Se2 Fe2 110.43(10)
Fe1 Se2 Fe2 64.27(2)
C2 Fe1 C3 90.72(14)
C2 Fe1 C1 99.71(14)
C3 Fe1 C1 100.49(13)
C2 Fe1 Se2 158.48(10)
C3 Fe1 Se2 85.29(10)
C1 Fe1 Se2 101.81(10)
C2 Fe1 Se1 88.71(9)
C3 Fe1 Se1 157.04(10)
C1 Fe1 Se1 102.23(9)
Se2 Fe1 Se1 86.87(3)
C2 Fe1 Fe2 102.16(10)
C3 Fe1 Fe2 100.03(10)
C1 Fe1 Fe2 149.64(9)
Se2 Fe1 Fe2 58.02(2)
Se1 Fe1 Fe2 57.79(3)
C5 Fe2 C4 92.69(14)
C5 Fe2 C6 98.62(13)
C4 Fe2 C6 99.67(14)
C5 Fe2 Se1 156.83(10)
C4 Fe2 Se1 85.17(9)
C6 Fe2 Se1 104.49(9)
C5 Fe2 Se2 85.43(11)
C4 Fe2 Se2 154.58(10)
C6 Fe2 Se2 105.68(10)
Se1 Fe2 Se2 86.729(18)
C5 Fe2 Fe1 99.80(10)
C4 Fe2 Fe1 97.90(10)
C6 Fe2 Fe1 153.81(10)
Se1 Fe2 Fe1 57.87(2)
Se2 Fe2 Fe1 57.706(16)
C9 N1 C7 124.4(3)
C9 N1 C8 117.6(3)
C7 N1 C8 115.7(3)
O1 C1 Fe1 179.4(3)
O2 C2 Fe1 178.6(3)
O3 C3 Fe1 177.2(3)
O4 C4 Fe2 178.1(3)
O5 C5 Fe2 178.7(3)
O6 C6 Fe2 177.2(3)
N1 C7 Se1 115.4(2)
N1 C8 Se2 114.1(2)
O7 C9 N1 120.3(3)
O7 C9 C10 122.3(3)
N1 C9 C10 117.4(3)
C9 C10 C11 111.6(3)

loop_
_geom_bond_atom_site_label_1
_geom_bond_atom_site_label_2
_geom_bond_distance
Se1 C7 2.000(3)
Se1 Fe2 2.3786(9)
Se1 Fe1 2.3807(6)
Se2 C8 2.000(3)
Se2 Fe1 2.3780(6)
Se2 Fe2 2.3862(7)
Fe1 C2 1.783(3)
Fe1 C3 1.798(3)
Fe1 C1 1.806(3)
Fe1 Fe2 2.5342(7)
Fe2 C5 1.786(3)
Fe2 C4 1.791(4)
Fe2 C6 1.801(3)
O1 C1 1.142(4)
O2 C2 1.145(4)
O3 C3 1.143(3)
O4 C4 1.136(4)
O5 C5 1.146(4)
O6 C6 1.141(3)
O7 C9 1.217(4)
N1 C9 1.386(4)
N1 C7 1.427(4)
N1 C8 1.442(4)
C9 C10 1.508(4)
C10 C11 1.519(4)

loop_
_geom_torsion_atom_site_label_1
_geom_torsion_atom_site_label_2
_geom_torsion_atom_site_label_3
_geom_torsion_atom_site_label_4
_geom_torsion
C8 Se2 Fe1 C2 129.1(3)
Fe2 Se2 Fe1 C2 25.0(3)
C8 Se2 Fe1 C3 -150.93(14)
Fe2 Se2 Fe1 C3 104.93(10)
C8 Se2 Fe1 C1 -51.18(14)
Fe2 Se2 Fe1 C1 -155.32(9)
C8 Se2 Fe1 Se1 50.67(10)
Fe2 Se2 Fe1 Se1 -53.47(2)
C8 Se2 Fe1 Fe2 104.14(10)
C7 Se1 Fe1 C2 152.02(14)
Fe2 Se1 Fe1 C2 -105.26(10)
C7 Se1 Fe1 C3 -119.2(3)
Fe2 Se1 Fe1 C3 -16.5(3)
C7 Se1 Fe1 C1 52.36(14)
Fe2 Se1 Fe1 C1 155.08(10)
C7 Se1 Fe1 Se2 -49.05(10)
Fe2 Se1 Fe1 Se2 53.67(2)
C7 Se1 Fe1 Fe2 -102.72(10)
C7 Se1 Fe2 C5 120.5(3)
Fe1 Se1 Fe2 C5 16.9(3)
C7 Se1 Fe2 C4 -153.94(14)
Fe1 Se1 Fe2 C4 102.47(9)
C7 Se1 Fe2 C6 -55.18(15)
Fe1 Se1 Fe2 C6 -158.77(10)
C7 Se1 Fe2 Se2 50.18(10)
Fe1 Se1 Fe2 Se2 -53.412(16)
C7 Se1 Fe2 Fe1 103.59(10)
C8 Se2 Fe2 C5 153.54(14)
Fe1 Se2 Fe2 C5 -104.63(10)
C8 Se2 Fe2 C4 -119.8(2)
Fe1 Se2 Fe2 C4 -18.0(2)
C8 Se2 Fe2 C6 55.85(14)
Fe1 Se2 Fe2 C6 157.69(10)
C8 Se2 Fe2 Se1 -48.28(11)
Fe1 Se2 Fe2 Se1 53.55(2)
C8 Se2 Fe2 Fe1 -101.83(11)
C2 Fe1 Fe2 C5 -92.70(14)
C3 Fe1 Fe2 C5 0.23(15)
C1 Fe1 Fe2 C5 132.1(2)
Se2 Fe1 Fe2 C5 78.18(11)
Se1 Fe1 Fe2 C5 -173.32(11)
C2 Fe1 Fe2 C4 1.43(13)
C3 Fe1 Fe2 C4 94.36(14)
C1 Fe1 Fe2 C4 -133.7(2)
Se2 Fe1 Fe2 C4 172.31(9)
Se1 Fe1 Fe2 C4 -79.19(9)
C2 Fe1 Fe2 C6 133.2(2)
C3 Fe1 Fe2 C6 -133.9(2)
C1 Fe1 Fe2 C6 -2.0(3)
Se2 Fe1 Fe2 C6 -55.9(2)
Se1 Fe1 Fe2 C6 52.6(2)
C2 Fe1 Fe2 Se1 80.62(10)
C3 Fe1 Fe2 Se1 173.56(10)
C1 Fe1 Fe2 Se1 -54.5(2)
Se2 Fe1 Fe2 Se1 -108.499(19)
C2 Fe1 Fe2 Se2 -170.88(10)
C3 Fe1 Fe2 Se2 -77.94(10)
C1 Fe1 Fe2 Se2 54.0(2)
Se1 Fe1 Fe2 Se2 108.499(19)
C2 Fe1 C1 O1 -50(31)
C3 Fe1 C1 O1 -143(31)
Se2 Fe1 C1 O1 130(31)
Se1 Fe1 C1 O1 41(31)
Fe2 Fe1 C1 O1 85(32)
C3 Fe1 C2 O2 -1(12)
C1 Fe1 C2 O2 -102(12)
Se2 Fe1 C2 O2 78(12)
Se1 Fe1 C2 O2 156(12)
Fe2 Fe1 C2 O2 99(12)
C2 Fe1 C3 O3 78(6)
C1 Fe1 C3 O3 178(100)
Se2 Fe1 C3 O3 -81(6)
Se1 Fe1 C3 O3 -11(6)
Fe2 Fe1 C3 O3 -25(6)
C5 Fe2 C4 O4 127(8)
C6 Fe2 C4 O4 -134(8)
Se1 Fe2 C4 O4 -30(8)
Se2 Fe2 C4 O4 42(8)
Fe1 Fe2 C4 O4 27(8)
C4 Fe2 C5 O5 -110(15)
C6 Fe2 C5 O5 150(15)
Se1 Fe2 C5 O5 -26(15)
Se2 Fe2 C5 O5 45(15)
Fe1 Fe2 C5 O5 -11(15)
C5 Fe2 C6 O6 69(6)
C4 Fe2 C6 O6 -25(6)
Se1 Fe2 C6 O6 -113(6)
Se2 Fe2 C6 O6 157(6)
Fe1 Fe2 C6 O6 -157(5)
C9 N1 C7 Se1 90.9(3)
C8 N1 C7 Se1 -71.4(3)
Fe2 Se1 C7 N1 -5.3(3)
Fe1 Se1 C7 N1 63.7(2)
C9 N1 C8 Se2 -89.7(3)
C7 N1 C8 Se2 73.9(3)
Fe1 Se2 C8 N1 -68.1(2)
Fe2 Se2 C8 N1 0.7(3)
C7 N1 C9 O7 -166.7(3)
C8 N1 C9 O7 -4.7(4)
C7 N1 C9 C10 16.0(4)
C8 N1 C9 C10 178.0(3)
O7 C9 C10 C11 -3.3(4)
N1 C9 C10 C11 173.9(3)
